data_4037484
loop_
_publ_author_name
'Dey, Amrita'
'Ali, Md Ashif'
'Jana, Sourav'
'Hajra, Alakananda'

_publ_section_title
;
 Copper-Catalyzed Regioselective Synthesis of Multisubstituted Furans by
 Coupling between Ketones and Aromatic Olefins.
;
_journal_issue 9
_journal_name_full 'The Journal of organic chemistry'
_journal_page_first 4812
_journal_page_last 4818
_journal_paper_doi 10.1021/acs.joc.7b00476
_journal_volume 82
_journal_year 2017
_chemical_formula_sum 'C24 H21 O'
_chemical_formula_weight 325.41
_space_group_crystal_system triclinic
_space_group_IT_number 1
_space_group_name_Hall 'P 1'
_space_group_name_H-M_alt 'P 1'
_atom_sites_solution_hydrogens geom
_audit_creation_method SHELXL-2014/7
_cell_angle_alpha 90.012(11)
_cell_angle_beta 90.214(11)
_cell_angle_gamma 90.193(12)
_cell_formula_units_Z 4
_cell_length_a 6.017(2)
_cell_length_b 9.564(3)
_cell_length_c 30.731(11)
_cell_measurement_reflns_used 38
_cell_measurement_temperature 296(2)
_cell_measurement_theta_max 40
_cell_measurement_theta_min 22
_cell_volume 1768.4(10)
_computing_structure_refinement 'SHELXL-2014/7 (Sheldrick, 2014)'
_diffrn_ambient_temperature 296(2)
_diffrn_measured_fraction_theta_full 0.982
_diffrn_measured_fraction_theta_max 0.954
_diffrn_measurement_device_type char
_diffrn_radiation_type MoK\a
_diffrn_radiation_wavelength 0.71073
_diffrn_reflns_av_R_equivalents 0.1222
_diffrn_reflns_av_unetI/netI 0.1284
_diffrn_reflns_Laue_measured_fraction_full 0.982
_diffrn_reflns_Laue_measured_fraction_max 0.954
_diffrn_reflns_limit_h_max 8
_diffrn_reflns_limit_h_min -8
_diffrn_reflns_limit_k_max 12
_diffrn_reflns_limit_k_min -12
_diffrn_reflns_limit_l_max 41
_diffrn_reflns_limit_l_min -40
_diffrn_reflns_number 53816
_diffrn_reflns_point_group_measured_fraction_full 0.975
_diffrn_reflns_point_group_measured_fraction_max 0.942
_diffrn_reflns_theta_full 25.242
_diffrn_reflns_theta_max 28.703
_diffrn_reflns_theta_min 1.325
_exptl_absorpt_coefficient_mu 0.073
_exptl_crystal_density_diffrn 1.222
_exptl_crystal_description vbchem208aa_a
_exptl_crystal_F_000 692
_refine_diff_density_max 0.348
_refine_diff_density_min -0.445
_refine_diff_density_rms 0.104
_refine_ls_abs_structure_details
;
 Flack x determined using 3153 quotients [(I+)-(I-)]/[(I+)+(I-)]
 (Parsons, Flack and Wagner, Acta Cryst. B69 (2013) 249-259).
;
_refine_ls_abs_structure_Flack -2.0(10)
_refine_ls_extinction_method none
_refine_ls_goodness_of_fit_ref 0.969
_refine_ls_hydrogen_treatment constr
_refine_ls_matrix_type full
_refine_ls_number_parameters 909
_refine_ls_number_reflns 17218
_refine_ls_number_restraints 3
_refine_ls_restrained_S_all 0.969
_refine_ls_R_factor_all 0.1239
_refine_ls_R_factor_gt 0.0758
_refine_ls_shift/su_max 0.006
_refine_ls_shift/su_mean 0.000
_refine_ls_structure_factor_coef Fsqd
_refine_ls_weighting_details 'w=1/[\s^2^(Fo^2^)+(0.1000P)^2^+0.7445P] where P=(Fo^2^+2Fc^2^)/3'
_refine_ls_weighting_scheme calc
_refine_ls_wR_factor_gt 0.1897
_refine_ls_wR_factor_ref 0.2324
_reflns_Friedel_coverage 0.975
_reflns_Friedel_fraction_full 0.968
_reflns_Friedel_fraction_max 0.930
_reflns_number_gt 10623
_reflns_number_total 17218
_reflns_threshold_expression 'I > 2\s(I)'
_cod_data_source_file jo7b00476_si_002.cif
_cod_data_source_block vbchem208aa_a
_cod_original_cell_volume 1768.5(10)
_cod_database_code 4037484
_shelx_shelxl_version_number 2014/7
_shelx_space_group_comment
;
The symmetry employed for this shelxl refinement is uniquely defined
by the following loop, which should always be used as a source of
symmetry information in preference to the above space-group names.
They are only intended as comments.
;

loop_
_space_group_symop_operation_xyz
'x, y, z'

loop_
_atom_site_label
_atom_site_type_symbol
_atom_site_fract_x
_atom_site_fract_y
_atom_site_fract_z
_atom_site_U_iso_or_equiv
_atom_site_adp_type
_atom_site_occupancy
_atom_site_site_symmetry_order
_atom_site_calc_flag
_atom_site_refinement_flags_posn
_atom_site_refinement_flags_adp
O3 O 0.7437(6) 0.8863(4) 0.65632(13) 0.0393(8) Uani 1 1 d . .
O4 O 0.7564(6) 0.3864(4) 0.84295(13) 0.0389(8) Uani 1 1 d . .
O1 O 0.2574(6) 0.1125(4) 0.15650(12) 0.0392(9) Uani 1 1 d . .
O2 O 0.2430(7) 0.6128(4) 0.34273(13) 0.0400(9) Uani 1 1 d . .
C37 C 0.4415(10) 0.5049(6) 0.40124(17) 0.0394(12) Uani 1 1 d . .
C60 C 0.8937(9) 0.8699(6) 0.62337(17) 0.0353(11) Uani 1 1 d . .
C56 C 0.7337(9) 0.7622(6) 0.67879(18) 0.0387(12) Uani 1 1 d . .
C79 C 1.2614(11) 0.3222(7) 0.7500(2) 0.0485(14) Uani 1 1 d . .
H79 H 1.3939 0.3725 0.7511 0.058 Uiso 1 1 calc R U
C83 C 0.5212(9) 0.2381(6) 0.87457(18) 0.0383(11) Uani 1 1 d . .
C85 C 0.3688(9) 0.1732(6) 0.90568(19) 0.0397(12) Uani 1 1 d . .
C50 C 0.2858(11) 0.7415(6) 0.78476(19) 0.0445(13) Uani 1 1 d . .
C68 C 1.1481(11) 1.0134(7) 0.5784(2) 0.0506(15) Uani 1 1 d . .
H68 H 1.2563 0.9446 0.5809 0.061 Uiso 1 1 calc R U
C84 C 0.6051(9) 0.3688(5) 0.87543(17) 0.0345(11) Uani 1 1 d . .
C43 C 0.6307(9) 0.8241(6) 0.40588(19) 0.0390(12) Uani 1 1 d . .
C8 C 0.2643(9) 0.2354(6) 0.17878(18) 0.0387(12) Uani 1 1 d . .
C78 C 1.1146(10) 0.3304(6) 0.7847(2) 0.0450(13) Uani 1 1 d . .
H78 H 1.1495 0.3867 0.8084 0.054 Uiso 1 1 calc R U
C67 C 0.9421(10) 0.9936(6) 0.59809(17) 0.0393(12) Uani 1 1 d . .
C53 C 0.5805(10) 0.7567(6) 0.71499(18) 0.0384(12) Uani 1 1 d . .
C77 C 0.9192(9) 0.2565(6) 0.78429(18) 0.0376(11) Uani 1 1 d . .
C59 C 0.9781(9) 0.7385(6) 0.62435(18) 0.0384(11) Uani 1 1 d . .
C74 C 1.2157(10) 0.2416(6) 0.71408(19) 0.0461(14) Uani 1 1 d . .
C33 C 0.3760(10) 0.8295(6) 0.33820(19) 0.0412(12) Uani 1 1 d . .
C30 C -0.1152(10) 0.6683(6) 0.2846(2) 0.0456(13) Uani 1 1 d . .
H30 H -0.1496 0.6121 0.3084 0.055 Uiso 1 1 calc R U
C19 C 0.0577(10) 0.0048(6) 0.09801(18) 0.0410(12) Uani 1 1 d . .
C92 C 0.7145(13) 0.5976(7) 0.9054(2) 0.0539(16) Uani 1 1 d . .
H92 H 0.8539 0.5880 0.8928 0.065 Uiso 1 1 calc R U
C91 C 0.5578(10) 0.4939(6) 0.90111(17) 0.0403(12) Uani 1 1 d . .
C32 C 0.2361(9) 0.7358(6) 0.32026(18) 0.0381(12) Uani 1 1 d . .
C28 C 0.1278(11) 0.8239(7) 0.2481(2) 0.0471(14) Uani 1 1 d . .
H28 H 0.2596 0.8747 0.2471 0.057 Uiso 1 1 calc R U
C80 C 0.7642(9) 0.2618(6) 0.82025(18) 0.0377(12) Uani 1 1 d . .
C36 C 0.3952(9) 0.6288(6) 0.37590(18) 0.0375(11) Uani 1 1 d . .
C12 C 0.1055(9) 0.1279(6) 0.12326(17) 0.0366(11) Uani 1 1 d . .
C90 C 0.4235(11) 0.1644(7) 0.9494(2) 0.0501(15) Uani 1 1 d . .
H90 H 0.5600 0.1984 0.9591 0.060 Uiso 1 1 calc R U
C35 C 0.4778(9) 0.7606(6) 0.37447(18) 0.0385(11) Uani 1 1 d . .
C42 C 0.6491(11) 0.4874(7) 0.4205(2) 0.0515(15) Uani 1 1 d . .
H42 H 0.7576 0.5564 0.4182 0.062 Uiso 1 1 calc R U
C51 C 0.4784(11) 0.6672(7) 0.7849(2) 0.0486(14) Uani 1 1 d . .
H51 H 0.5108 0.6105 0.8087 0.058 Uiso 1 1 calc R U
C66 C 1.0739(12) 0.6650(7) 0.5496(2) 0.0493(14) Uani 1 1 d . .
H66 H 0.9372 0.6981 0.5400 0.059 Uiso 1 1 calc R U
C96 C 0.3512(11) 0.5117(7) 0.9205(2) 0.0523(15) Uani 1 1 d . .
H96 H 0.2429 0.4426 0.9179 0.063 Uiso 1 1 calc R U
C27 C -0.0198(11) 0.8304(7) 0.2137(2) 0.0500(15) Uani 1 1 d . .
H27 H 0.0141 0.8858 0.1897 0.060 Uiso 1 1 calc R U
C29 C 0.0814(9) 0.7423(6) 0.28417(18) 0.0385(12) Uani 1 1 d . .
C11 C 0.0232(9) 0.2605(6) 0.12443(17) 0.0371(11) Uani 1 1 d . .
C31 C -0.2616(11) 0.6768(7) 0.2500(2) 0.0481(14) Uani 1 1 d . .
H31 H -0.3947 0.6272 0.2510 0.058 Uiso 1 1 calc R U
C38 C 0.2873(13) 0.4002(7) 0.4054(2) 0.0559(16) Uani 1 1 d . .
H38 H 0.1483 0.4105 0.3924 0.067 Uiso 1 1 calc R U
C41 C 0.6912(14) 0.3651(9) 0.4433(2) 0.065(2) Uani 1 1 d . .
H41 H 0.8299 0.3526 0.4562 0.078 Uiso 1 1 calc R U
C26 C -0.2146(10) 0.7570(6) 0.2142(2) 0.0459(14) Uani 1 1 d . .
C76 C 0.8733(11) 0.1733(7) 0.7477(2) 0.0480(14) Uani 1 1 d . .
H76 H 0.7420 0.1219 0.7464 0.058 Uiso 1 1 calc R U
C5 C 0.4202(9) 0.2419(6) 0.21500(19) 0.0393(12) Uani 1 1 d . .
C6 C 0.3738(11) 0.3236(6) 0.2513(2) 0.0474(14) Uani 1 1 d . .
H6 H 0.2421 0.3741 0.2523 0.057 Uiso 1 1 calc R U
C54 C 0.3847(11) 0.8302(7) 0.7145(2) 0.0474(14) Uani 1 1 d . .
H54 H 0.3498 0.8862 0.6907 0.057 Uiso 1 1 calc R U
C73 C 1.3703(13) 0.2369(9) 0.6759(2) 0.0637(19) Uani 1 1 d . .
H73A H 1.4962 0.2963 0.6814 0.095 Uiso 1 1 calc R U
H73B H 1.2936 0.2687 0.6503 0.095 Uiso 1 1 calc R U
H73C H 1.4198 0.1427 0.6715 0.095 Uiso 1 1 calc R U
C7 C 0.5205(11) 0.3303(7) 0.2854(2) 0.0501(15) Uani 1 1 d . .
H7 H 0.4873 0.3855 0.3094 0.060 Uiso 1 1 calc R U
C95 C 0.3076(14) 0.6316(9) 0.9435(2) 0.065(2) Uani 1 1 d . .
H95 H 0.1701 0.6424 0.9568 0.078 Uiso 1 1 calc R U
C4 C 0.6164(10) 0.1683(6) 0.2145(2) 0.0462(14) Uani 1 1 d . .
H4 H 0.6507 0.1123 0.1908 0.055 Uiso 1 1 calc R U
C48 C 0.5750(12) 0.8323(7) 0.4494(2) 0.0515(15) Uani 1 1 d . .
H48 H 0.4391 0.7975 0.4589 0.062 Uiso 1 1 calc R U
C86 C 0.1659(11) 0.1220(7) 0.8926(3) 0.0555(16) Uani 1 1 d . .
H86 H 0.1253 0.1269 0.8634 0.067 Uiso 1 1 calc R U
C75 C 1.0201(11) 0.1674(7) 0.7140(2) 0.0503(15) Uani 1 1 d . .
H75 H 0.9865 0.1111 0.6902 0.060 Uiso 1 1 calc R U
C61 C 1.1306(9) 0.6737(6) 0.59309(19) 0.0409(12) Uani 1 1 d . .
C18 C -0.0744(11) 0.3333(7) 0.0499(2) 0.0501(15) Uani 1 1 d . .
H18 H 0.0627 0.3004 0.0406 0.060 Uiso 1 1 calc R U
C9 C 0.1243(10) 0.3294(6) 0.16048(19) 0.0416(12) Uani 1 1 d . .
C55 C 0.2385(11) 0.8213(7) 0.7493(2) 0.0502(14) Uani 1 1 d . .
H55 H 0.1058 0.8708 0.7483 0.060 Uiso 1 1 calc R U
C21 C -0.1915(15) -0.1354(8) 0.0558(3) 0.064(2) Uani 1 1 d . .
H21 H -0.3301 -0.1476 0.0429 0.077 Uiso 1 1 calc R U
C20 C -0.1478(11) -0.0143(7) 0.0786(2) 0.0505(15) Uani 1 1 d . .
H20 H -0.2561 0.0545 0.0809 0.061 Uiso 1 1 calc R U
C72 C 0.7846(13) 1.0978(7) 0.5938(2) 0.0544(16) Uani 1 1 d . .
H72 H 0.6450 1.0876 0.6063 0.065 Uiso 1 1 calc R U
C13 C -0.1307(9) 0.3240(6) 0.09299(19) 0.0406(12) Uani 1 1 d . .
C81 C 0.6236(10) 0.1693(6) 0.8383(2) 0.0423(13) Uani 1 1 d . .
C2 C 0.7148(11) 0.2571(7) 0.2847(2) 0.0469(14) Uani 1 1 d . .
C46 C 0.9210(16) 0.9404(9) 0.4650(3) 0.074(2) Uani 1 1 d . .
H46 H 1.0201 0.9789 0.4850 0.088 Uiso 1 1 calc R U
C3 C 0.7617(11) 0.1773(7) 0.2491(2) 0.0493(14) Uani 1 1 d . .
H3 H 0.8947 0.1281 0.2481 0.059 Uiso 1 1 calc R U
C44 C 0.8318(11) 0.8757(8) 0.3929(2) 0.0546(16) Uani 1 1 d . .
H44 H 0.8701 0.8719 0.3636 0.066 Uiso 1 1 calc R U
C24 C 0.2151(12) -0.0996(7) 0.0939(2) 0.0538(16) Uani 1 1 d . .
H24 H 0.3550 -0.0890 0.1065 0.065 Uiso 1 1 calc R U
C57 C 0.8765(10) 0.6686(6) 0.6605(2) 0.0417(12) Uani 1 1 d . .
C62 C 1.3339(11) 0.6223(7) 0.6064(2) 0.0535(16) Uani 1 1 d . .
H62 H 1.3737 0.6266 0.6356 0.064 Uiso 1 1 calc R U
C34 C 0.4129(15) 0.9783(7) 0.3258(3) 0.0634(19) Uani 1 1 d . .
H34A H 0.5322 0.9840 0.3052 0.095 Uiso 1 1 calc R U
H34B H 0.4507 1.0315 0.3513 0.095 Uiso 1 1 calc R U
H34C H 0.2798 1.0151 0.3130 0.095 Uiso 1 1 calc R U
C15 C -0.4778(13) 0.4322(8) 0.0770(3) 0.068(2) Uani 1 1 d . .
H15 H -0.6150 0.4649 0.0863 0.082 Uiso 1 1 calc R U
C25 C -0.3707(13) 0.7623(9) 0.1762(3) 0.0649(19) Uani 1 1 d . .
H25A H -0.4104 0.6688 0.1677 0.097 Uiso 1 1 calc R U
H25B H -0.2995 0.8088 0.1523 0.097 Uiso 1 1 calc R U
H25C H -0.5021 0.8126 0.1842 0.097 Uiso 1 1 calc R U
C14 C -0.3322(11) 0.3753(7) 0.1064(3) 0.0562(16) Uani 1 1 d . .
H14 H -0.3702 0.3713 0.1357 0.067 Uiso 1 1 calc R U
C49 C 0.1300(14) 0.7364(9) 0.8231(2) 0.0639(19) Uani 1 1 d . .
H49A H 0.0625 0.6455 0.8248 0.096 Uiso 1 1 calc R U
H49B H 0.0166 0.8058 0.8196 0.096 Uiso 1 1 calc R U
H49C H 0.2119 0.7546 0.8494 0.096 Uiso 1 1 calc R U
C70 C 1.0371(18) 1.2352(8) 0.5519(3) 0.075(2) Uani 1 1 d . .
H70 H 1.0693 1.3169 0.5368 0.090 Uiso 1 1 calc R U
C69 C 1.1931(15) 1.1314(9) 0.5555(3) 0.066(2) Uani 1 1 d . .
H69 H 1.3306 1.1421 0.5422 0.080 Uiso 1 1 calc R U
C22 C -0.0383(17) -0.2363(8) 0.0520(3) 0.072(2) Uani 1 1 d . .
H22 H -0.0715 -0.3170 0.0363 0.086 Uiso 1 1 calc R U
C47 C 0.7209(15) 0.8920(8) 0.4788(3) 0.068(2) Uani 1 1 d . .
H47 H 0.6823 0.8992 0.5080 0.081 Uiso 1 1 calc R U
C63 C 1.4766(12) 0.5655(8) 0.5771(3) 0.068(2) Uani 1 1 d . .
H63 H 1.6126 0.5308 0.5866 0.081 Uiso 1 1 calc R U
C71 C 0.8374(17) 1.2176(8) 0.5706(3) 0.076(2) Uani 1 1 d . .
H71 H 0.7316 1.2877 0.5678 0.092 Uiso 1 1 calc R U
C39 C 0.3336(17) 0.2801(8) 0.4283(3) 0.073(2) Uani 1 1 d . .
H39 H 0.2264 0.2103 0.4308 0.088 Uiso 1 1 calc R U
C52 C 0.6249(11) 0.6736(7) 0.7514(2) 0.0489(14) Uani 1 1 d . .
H52 H 0.7556 0.6221 0.7526 0.059 Uiso 1 1 calc R U
C40 C 0.5356(18) 0.2636(8) 0.4473(3) 0.077(3) Uani 1 1 d . .
H40 H 0.5670 0.1829 0.4630 0.092 Uiso 1 1 calc R U
C45 C 0.9782(13) 0.9330(9) 0.4223(3) 0.073(2) Uani 1 1 d . .
H45 H 1.1154 0.9666 0.4130 0.087 Uiso 1 1 calc R U
C58 C 0.9106(15) 0.5205(7) 0.6730(3) 0.065(2) Uani 1 1 d . .
H58A H 0.7833 0.4874 0.6888 0.098 Uiso 1 1 calc R U
H58B H 1.0405 0.5132 0.6911 0.098 Uiso 1 1 calc R U
H58C H 0.9299 0.4649 0.6473 0.098 Uiso 1 1 calc R U
C16 C -0.4224(16) 0.4409(9) 0.0343(3) 0.076(2) Uani 1 1 d . .
H16 H -0.5211 0.4805 0.0145 0.091 Uiso 1 1 calc R U
C82 C 0.5866(15) 0.0205(7) 0.8259(3) 0.0640(19) Uani 1 1 d . .
H82A H 0.4618 0.0141 0.8064 0.096 Uiso 1 1 calc R U
H82B H 0.5574 -0.0337 0.8516 0.096 Uiso 1 1 calc R U
H82C H 0.7167 -0.0148 0.8117 0.096 Uiso 1 1 calc R U
C94 C 0.4620(18) 0.7342(9) 0.9470(3) 0.076(3) Uani 1 1 d . .
H94 H 0.4303 0.8161 0.9620 0.092 Uiso 1 1 calc R U
C89 C 0.2788(16) 0.1061(8) 0.9784(3) 0.066(2) Uani 1 1 d . .
H89 H 0.3191 0.0999 1.0076 0.079 Uiso 1 1 calc R U
C87 C 0.0229(13) 0.0639(8) 0.9220(3) 0.071(2) Uani 1 1 d . .
H87 H -0.1132 0.0284 0.9127 0.085 Uiso 1 1 calc R U
C23 C 0.1624(17) -0.2216(8) 0.0706(3) 0.077(2) Uani 1 1 d . .
H23 H 0.2670 -0.2925 0.0680 0.093 Uiso 1 1 calc R U
C93 C 0.6622(17) 0.7158(8) 0.9285(3) 0.074(2) Uani 1 1 d . .
H93 H 0.7690 0.7858 0.9314 0.089 Uiso 1 1 calc R U
C1 C 0.8717(13) 0.2634(10) 0.3232(2) 0.067(2) Uani 1 1 d . .
H1A H 0.9294 0.1718 0.3289 0.100 Uiso 1 1 calc R U
H1B H 0.7932 0.2964 0.3483 0.100 Uiso 1 1 calc R U
H1C H 0.9922 0.3261 0.3168 0.100 Uiso 1 1 calc R U
C10 C 0.0879(15) 0.4779(7) 0.1732(3) 0.065(2) Uani 1 1 d . .
H10A H -0.0426 0.4843 0.1910 0.098 Uiso 1 1 calc R U
H10B H 0.0683 0.5337 0.1475 0.098 Uiso 1 1 calc R U
H10C H 0.2144 0.5114 0.1893 0.098 Uiso 1 1 calc R U
C17 C -0.2209(16) 0.3916(9) 0.0201(3) 0.070(2) Uani 1 1 d . .
H17 H -0.1832 0.3972 -0.0091 0.084 Uiso 1 1 calc R U
C88 C 0.0788(16) 0.0576(9) 0.9655(3) 0.076(2) Uani 1 1 d . .
H88 H -0.0201 0.0203 0.9856 0.091 Uiso 1 1 calc R U
C65 C 1.2213(15) 0.6069(8) 0.5206(2) 0.064(2) Uani 1 1 d . .
H65 H 1.1826 0.6005 0.4913 0.077 Uiso 1 1 calc R U
C64 C 1.4229(16) 0.5586(9) 0.5341(3) 0.077(3) Uani 1 1 d . .
H64 H 1.5225 0.5214 0.5142 0.093 Uiso 1 1 calc R U

loop_
_atom_site_aniso_label
_atom_site_aniso_U_11
_atom_site_aniso_U_22
_atom_site_aniso_U_33
_atom_site_aniso_U_23
_atom_site_aniso_U_13
_atom_site_aniso_U_12
O3 0.049(2) 0.0369(19) 0.033(2) 0.0029(15) 0.0074(16) 0.0071(16)
O4 0.047(2) 0.0375(19) 0.032(2) -0.0036(15) 0.0057(16) -0.0069(16)
O1 0.049(2) 0.0365(19) 0.032(2) -0.0038(15) -0.0068(16) 0.0079(16)
O2 0.050(2) 0.038(2) 0.032(2) 0.0033(15) -0.0069(16) -0.0048(16)
C37 0.056(3) 0.033(3) 0.029(3) 0.001(2) 0.002(2) 0.003(2)
C60 0.039(3) 0.040(3) 0.027(3) 0.001(2) 0.004(2) 0.003(2)
C56 0.046(3) 0.038(3) 0.032(3) 0.002(2) 0.004(2) 0.002(2)
C79 0.049(3) 0.055(4) 0.041(3) 0.003(3) 0.007(3) -0.001(3)
C83 0.039(3) 0.042(3) 0.033(3) -0.001(2) 0.000(2) -0.002(2)
C85 0.047(3) 0.035(3) 0.038(3) 0.001(2) 0.006(2) 0.002(2)
C50 0.054(3) 0.047(3) 0.033(3) 0.003(2) 0.007(3) -0.013(3)
C68 0.055(4) 0.055(4) 0.041(3) 0.007(3) 0.004(3) -0.005(3)
C84 0.039(3) 0.037(3) 0.028(3) -0.003(2) 0.007(2) -0.001(2)
C43 0.046(3) 0.034(3) 0.037(3) 0.000(2) -0.002(2) -0.002(2)
C8 0.045(3) 0.038(3) 0.033(3) -0.006(2) -0.003(2) 0.005(2)
C78 0.052(3) 0.047(3) 0.035(3) -0.008(2) 0.002(2) -0.001(3)
C67 0.053(3) 0.038(3) 0.027(3) 0.001(2) 0.000(2) 0.000(2)
C53 0.045(3) 0.041(3) 0.029(3) 0.002(2) 0.006(2) 0.003(2)
C77 0.044(3) 0.039(3) 0.030(3) -0.003(2) 0.001(2) 0.003(2)
C59 0.041(3) 0.042(3) 0.033(3) 0.002(2) 0.003(2) 0.003(2)
C74 0.053(3) 0.050(3) 0.035(3) 0.001(2) 0.006(3) 0.016(3)
C33 0.047(3) 0.042(3) 0.035(3) 0.010(2) 0.004(2) -0.001(2)
C30 0.053(3) 0.048(3) 0.036(3) 0.008(2) 0.001(3) -0.002(3)
C19 0.058(3) 0.035(3) 0.030(3) 0.001(2) 0.004(2) 0.001(2)
C92 0.070(4) 0.044(3) 0.047(4) -0.007(3) 0.006(3) -0.010(3)
C91 0.058(3) 0.037(3) 0.026(3) -0.002(2) 0.000(2) 0.004(2)
C32 0.043(3) 0.038(3) 0.033(3) 0.005(2) -0.002(2) -0.002(2)
C28 0.051(3) 0.054(4) 0.036(3) 0.004(3) -0.001(3) -0.005(3)
C80 0.047(3) 0.037(3) 0.029(3) -0.005(2) 0.004(2) 0.000(2)
C36 0.040(3) 0.041(3) 0.031(3) 0.003(2) -0.003(2) 0.001(2)
C12 0.039(3) 0.042(3) 0.029(3) -0.002(2) -0.003(2) 0.002(2)
C90 0.059(4) 0.050(3) 0.042(3) -0.007(3) 0.005(3) 0.003(3)
C35 0.041(3) 0.042(3) 0.033(3) 0.001(2) 0.001(2) -0.002(2)
C42 0.057(4) 0.051(4) 0.047(4) 0.007(3) -0.003(3) 0.009(3)
C51 0.062(4) 0.050(3) 0.034(3) 0.008(3) 0.004(3) 0.001(3)
C66 0.061(4) 0.050(3) 0.037(3) 0.005(3) 0.005(3) -0.002(3)
C96 0.055(4) 0.056(4) 0.045(4) -0.007(3) 0.005(3) 0.009(3)
C27 0.062(4) 0.056(4) 0.031(3) 0.010(3) -0.001(3) 0.004(3)
C29 0.046(3) 0.040(3) 0.029(3) 0.004(2) 0.000(2) 0.005(2)
C11 0.039(3) 0.043(3) 0.029(3) -0.001(2) 0.002(2) 0.003(2)
C31 0.043(3) 0.055(4) 0.047(3) -0.001(3) -0.007(3) -0.002(3)
C38 0.071(4) 0.045(3) 0.052(4) 0.009(3) -0.003(3) -0.005(3)
C41 0.078(5) 0.066(5) 0.051(4) 0.011(3) -0.002(4) 0.029(4)
C26 0.049(3) 0.047(3) 0.042(3) -0.003(3) -0.005(3) 0.011(3)
C76 0.048(3) 0.058(4) 0.038(3) -0.010(3) -0.003(3) -0.004(3)
C5 0.044(3) 0.039(3) 0.034(3) -0.003(2) -0.003(2) 0.000(2)
C6 0.054(3) 0.048(3) 0.040(3) -0.006(3) -0.001(3) 0.009(3)
C54 0.060(4) 0.049(3) 0.033(3) 0.005(2) 0.004(3) 0.007(3)
C73 0.066(4) 0.077(5) 0.049(4) -0.003(3) 0.018(3) 0.005(4)
C7 0.059(4) 0.055(4) 0.036(3) -0.011(3) 0.000(3) -0.001(3)
C95 0.076(5) 0.068(5) 0.051(4) -0.012(3) 0.002(4) 0.026(4)
C4 0.053(3) 0.046(3) 0.039(3) -0.008(3) -0.003(3) 0.008(3)
C48 0.063(4) 0.051(4) 0.041(3) 0.006(3) -0.001(3) 0.008(3)
C86 0.049(3) 0.061(4) 0.057(4) 0.011(3) 0.005(3) -0.009(3)
C75 0.067(4) 0.053(4) 0.031(3) -0.011(3) 0.002(3) 0.003(3)
C61 0.044(3) 0.038(3) 0.040(3) -0.001(2) 0.004(2) 0.005(2)
C18 0.059(4) 0.052(4) 0.039(3) -0.004(3) -0.006(3) -0.003(3)
C9 0.052(3) 0.039(3) 0.034(3) -0.005(2) 0.002(2) 0.004(2)
C55 0.050(3) 0.058(4) 0.043(3) -0.002(3) 0.008(3) 0.006(3)
C21 0.078(5) 0.063(4) 0.052(4) -0.008(3) 0.000(4) -0.027(4)
C20 0.054(4) 0.053(4) 0.045(4) -0.001(3) -0.003(3) -0.007(3)
C72 0.074(4) 0.043(3) 0.046(4) 0.007(3) 0.008(3) 0.011(3)
C13 0.045(3) 0.036(3) 0.041(3) 0.000(2) -0.006(2) 0.003(2)
C81 0.048(3) 0.040(3) 0.039(3) -0.005(2) -0.002(2) 0.000(2)
C2 0.056(4) 0.048(3) 0.037(3) 0.004(3) -0.006(3) -0.010(3)
C46 0.084(6) 0.069(5) 0.068(5) -0.012(4) -0.038(5) 0.006(4)
C3 0.048(3) 0.058(4) 0.042(3) -0.001(3) -0.005(3) 0.004(3)
C44 0.047(3) 0.063(4) 0.053(4) -0.012(3) -0.002(3) -0.008(3)
C24 0.069(4) 0.043(3) 0.049(4) -0.007(3) -0.006(3) 0.013(3)
C57 0.047(3) 0.041(3) 0.037(3) 0.003(2) 0.001(2) 0.004(2)
C62 0.048(3) 0.057(4) 0.056(4) -0.008(3) 0.003(3) 0.011(3)
C34 0.083(5) 0.050(4) 0.057(4) 0.015(3) -0.015(4) -0.013(3)
C15 0.054(4) 0.062(4) 0.089(6) 0.010(4) -0.015(4) 0.013(3)
C25 0.064(4) 0.078(5) 0.053(4) 0.009(4) -0.014(3) 0.005(4)
C14 0.054(4) 0.057(4) 0.058(4) 0.008(3) -0.001(3) 0.015(3)
C49 0.069(5) 0.080(5) 0.043(4) 0.001(3) 0.014(3) -0.002(4)
C70 0.116(7) 0.049(4) 0.061(5) 0.017(4) -0.007(5) -0.017(4)
C69 0.076(5) 0.074(5) 0.050(4) 0.013(4) 0.002(4) -0.024(4)
C22 0.108(7) 0.048(4) 0.059(5) -0.016(3) 0.006(4) -0.017(4)
C47 0.090(6) 0.062(4) 0.051(4) -0.006(3) -0.023(4) 0.010(4)
C63 0.053(4) 0.068(5) 0.083(6) -0.016(4) 0.008(4) 0.016(3)
C71 0.104(7) 0.049(4) 0.076(6) 0.021(4) -0.002(5) 0.017(4)
C39 0.100(6) 0.047(4) 0.073(6) 0.015(4) 0.002(5) -0.012(4)
C52 0.054(3) 0.055(4) 0.038(3) 0.010(3) 0.002(3) 0.008(3)
C40 0.119(7) 0.047(4) 0.063(5) 0.019(3) 0.017(5) 0.024(5)
C45 0.055(4) 0.065(5) 0.098(7) -0.011(4) -0.018(4) -0.011(3)
C58 0.092(5) 0.043(3) 0.061(5) 0.019(3) 0.019(4) 0.019(3)
C16 0.088(6) 0.067(5) 0.072(6) 0.013(4) -0.036(5) -0.001(4)
C82 0.086(5) 0.047(4) 0.059(5) -0.015(3) 0.014(4) -0.012(3)
C94 0.116(7) 0.052(4) 0.062(5) -0.015(4) -0.002(5) 0.026(5)
C89 0.097(6) 0.059(4) 0.042(4) 0.003(3) 0.028(4) 0.011(4)
C87 0.053(4) 0.064(4) 0.097(7) 0.020(4) 0.014(4) -0.011(3)
C23 0.109(7) 0.046(4) 0.076(6) -0.013(4) 0.008(5) 0.018(4)
C93 0.108(7) 0.048(4) 0.067(5) -0.015(4) -0.007(5) -0.003(4)
C1 0.066(4) 0.088(6) 0.046(4) -0.007(4) -0.016(3) -0.001(4)
C10 0.085(5) 0.049(4) 0.061(5) -0.016(3) -0.014(4) 0.018(3)
C17 0.093(6) 0.069(5) 0.047(4) 0.006(3) -0.026(4) -0.009(4)
C88 0.087(6) 0.063(5) 0.079(6) 0.019(4) 0.044(5) 0.004(4)
C65 0.088(6) 0.067(5) 0.038(4) -0.004(3) 0.023(3) -0.005(4)
C64 0.087(6) 0.070(5) 0.075(6) -0.017(4) 0.045(5) 0.002(4)

loop_
_atom_type_symbol
_atom_type_description
_atom_type_scat_dispersion_real
_atom_type_scat_dispersion_imag
_atom_type_scat_source
C C 0.0033 0.0016 'International Tables Vol C Tables 4.2.6.8 and 6.1.1.4'
H H 0.0000 0.0000 'International Tables Vol C Tables 4.2.6.8 and 6.1.1.4'
O O 0.0106 0.0060 'International Tables Vol C Tables 4.2.6.8 and 6.1.1.4'

loop_
_geom_angle_atom_site_label_1
_geom_angle_atom_site_label_2
_geom_angle_atom_site_label_3
_geom_angle
C60 O3 C56 107.5(4)
C84 O4 C80 106.8(4)
C8 O1 C12 107.3(4)
C32 O2 C36 107.4(4)
C38 C37 C42 118.6(6)
C38 C37 C36 121.2(5)
C42 C37 C36 120.1(6)
C59 C60 O3 109.8(5)
C59 C60 C67 134.0(5)
O3 C60 C67 115.9(4)
C57 C56 O3 109.5(5)
C57 C56 C53 134.2(5)
O3 C56 C53 116.4(5)
C74 C79 C78 121.6(6)
C74 C79 H79 119.2
C78 C79 H79 119.2
C84 C83 C81 106.2(5)
C84 C83 C85 127.9(5)
C81 C83 C85 125.8(5)
C86 C85 C90 118.1(6)
C86 C85 C83 121.1(6)
C90 C85 C83 120.8(6)
C51 C50 C55 118.2(6)
C51 C50 C49 120.8(6)
C55 C50 C49 121.0(6)
C69 C68 C67 121.0(7)
C69 C68 H68 119.5
C67 C68 H68 119.5
C83 C84 O4 110.4(4)
C83 C84 C91 134.1(5)
O4 C84 C91 115.3(5)
C44 C43 C48 118.7(6)
C44 C43 C35 120.7(6)
C48 C43 C35 120.6(6)
C9 C8 O1 110.4(5)
C9 C8 C5 133.6(5)
O1 C8 C5 116.0(4)
C77 C78 C79 120.7(6)
C77 C78 H78 119.6
C79 C78 H78 119.6
C72 C67 C68 118.2(6)
C72 C67 C60 120.2(6)
C68 C67 C60 121.6(5)
C54 C53 C52 117.6(5)
C54 C53 C56 121.5(5)
C52 C53 C56 120.9(5)
C78 C77 C76 117.6(5)
C78 C77 C80 121.9(5)
C76 C77 C80 120.4(5)
C60 C59 C57 106.7(5)
C60 C59 C61 127.8(5)
C57 C59 C61 125.4(5)
C79 C74 C75 117.3(6)
C79 C74 C73 121.6(7)
C75 C74 C73 121.1(6)
C32 C33 C35 106.1(5)
C32 C33 C34 128.6(6)
C35 C33 C34 125.2(6)
C29 C30 C31 120.4(6)
C29 C30 H30 119.8
C31 C30 H30 119.8
C20 C19 C24 118.6(6)
C20 C19 C12 121.0(5)
C24 C19 C12 120.4(6)
C91 C92 C93 119.0(7)
C91 C92 H92 120.5
C93 C92 H92 120.5
C92 C91 C96 118.9(6)
C92 C91 C84 120.4(5)
C96 C91 C84 120.7(6)
C33 C32 O2 110.3(5)
C33 C32 C29 133.2(5)
O2 C32 C29 116.4(5)
C27 C28 C29 120.6(6)
C27 C28 H28 119.7
C29 C28 H28 119.7
C81 C80 O4 109.6(5)
C81 C80 C77 134.2(5)
O4 C80 C77 116.1(5)
C35 C36 O2 108.7(5)
C35 C36 C37 135.2(5)
O2 C36 C37 115.9(5)
C11 C12 O1 108.8(4)
C11 C12 C19 134.8(5)
O1 C12 C19 116.2(5)
C89 C90 C85 120.6(7)
C89 C90 H90 119.7
C85 C90 H90 119.7
C36 C35 C33 107.4(5)
C36 C35 C43 126.4(5)
C33 C35 C43 126.1(5)
C41 C42 C37 118.8(7)
C41 C42 H42 120.6
C37 C42 H42 120.6
C52 C51 C50 121.9(6)
C52 C51 H51 119.0
C50 C51 H51 119.1
C65 C66 C61 119.6(7)
C65 C66 H66 120.2
C61 C66 H66 120.2
C95 C96 C91 119.8(7)
C95 C96 H96 120.1
C91 C96 H96 120.1
C26 C27 C28 121.1(6)
C26 C27 H27 119.5
C28 C27 H27 119.5
C30 C29 C28 118.1(5)
C30 C29 C32 121.3(5)
C28 C29 C32 120.5(5)
C12 C11 C9 107.2(5)
C12 C11 C13 126.8(5)
C9 C11 C13 125.9(5)
C26 C31 C30 121.3(6)
C26 C31 H31 119.4
C30 C31 H31 119.4
C37 C38 C39 121.3(7)
C37 C38 H38 119.3
C39 C38 H38 119.3
C40 C41 C42 121.6(8)
C40 C41 H41 119.2
C42 C41 H41 119.2
C27 C26 C31 118.4(6)
C27 C26 C25 120.6(6)
C31 C26 C25 121.0(6)
C75 C76 C77 120.4(6)
C75 C76 H76 119.8
C77 C76 H76 119.8
C4 C5 C6 118.2(5)
C4 C5 C8 121.5(5)
C6 C5 C8 120.3(5)
C7 C6 C5 120.5(6)
C7 C6 H6 119.7
C5 C6 H6 119.7
C53 C54 C55 120.5(6)
C53 C54 H54 119.8
C55 C54 H54 119.8
C74 C73 H73A 109.5
C74 C73 H73B 109.5
H73A C73 H73B 109.5
C74 C73 H73C 109.5
H73A C73 H73C 109.5
H73B C73 H73C 109.5
C2 C7 C6 121.0(6)
C2 C7 H7 119.5
C6 C7 H7 119.5
C94 C95 C96 120.9(8)
C94 C95 H95 119.6
C96 C95 H95 119.6
C3 C4 C5 120.3(6)
C3 C4 H4 119.9
C5 C4 H4 119.9
C47 C48 C43 120.0(7)
C47 C48 H48 120.0
C43 C48 H48 120.0
C87 C86 C85 120.6(7)
C87 C86 H86 119.7
C85 C86 H86 119.7
C76 C75 C74 122.3(6)
C76 C75 H75 118.8
C74 C75 H75 118.8
C66 C61 C62 118.7(6)
C66 C61 C59 120.4(5)
C62 C61 C59 120.9(6)
C13 C18 C17 120.3(7)
C13 C18 H18 119.8
C17 C18 H18 119.8
C8 C9 C11 106.2(5)
C8 C9 C10 128.1(6)
C11 C9 C10 125.6(6)
C50 C55 C54 121.2(6)
C50 C55 H55 119.4
C54 C55 H55 119.4
C22 C21 C20 121.4(8)
C22 C21 H21 119.3
C20 C21 H21 119.3
C21 C20 C19 119.7(7)
C21 C20 H20 120.1
C19 C20 H20 120.1
C67 C72 C71 119.2(7)
C67 C72 H72 120.4
C71 C72 H72 120.4
C18 C13 C14 119.2(6)
C18 C13 C11 120.3(5)
C14 C13 C11 120.5(6)
C80 C81 C83 106.9(5)
C80 C81 C82 128.0(6)
C83 C81 C82 125.0(6)
C3 C2 C7 118.7(6)
C3 C2 C1 121.2(6)
C7 C2 C1 120.0(6)
C47 C46 C45 120.7(7)
C47 C46 H46 119.7
C45 C46 H46 119.7
C2 C3 C4 121.3(6)
C2 C3 H3 119.3
C4 C3 H3 119.3
C43 C44 C45 121.2(7)
C43 C44 H44 119.4
C45 C44 H44 119.4
C19 C24 C23 119.6(7)
C19 C24 H24 120.2
C23 C24 H24 120.2
C56 C57 C59 106.5(5)
C56 C57 C58 127.5(6)
C59 C57 C58 125.8(6)
C63 C62 C61 120.6(7)
C63 C62 H62 119.7
C61 C62 H62 119.7
C33 C34 H34A 109.5
C33 C34 H34B 109.5
H34A C34 H34B 109.5
C33 C34 H34C 109.5
H34A C34 H34C 109.5
H34B C34 H34C 109.5
C16 C15 C14 120.2(8)
C16 C15 H15 119.9
C14 C15 H15 119.9
C26 C25 H25A 109.5
C26 C25 H25B 109.5
H25A C25 H25B 109.5
C26 C25 H25C 109.5
H25A C25 H25C 109.5
H25B C25 H25C 109.5
C15 C14 C13 120.5(7)
C15 C14 H14 119.7
C13 C14 H14 119.7
C50 C49 H49A 109.5
C50 C49 H49B 109.5
H49A C49 H49B 109.5
C50 C49 H49C 109.5
H49A C49 H49C 109.5
H49B C49 H49C 109.5
C71 C70 C69 119.3(7)
C71 C70 H70 120.4
C69 C70 H70 120.4
C68 C69 C70 120.5(8)
C68 C69 H69 119.8
C70 C69 H69 119.8
C23 C22 C21 120.4(7)
C23 C22 H22 119.8
C21 C22 H22 119.8
C46 C47 C48 119.9(8)
C46 C47 H47 120.0
C48 C47 H47 120.0
C62 C63 C64 120.9(7)
C62 C63 H63 119.6
C64 C63 H63 119.6
C70 C71 C72 121.9(8)
C70 C71 H71 119.1
C72 C71 H71 119.1
C40 C39 C38 120.0(8)
C40 C39 H39 120.0
C38 C39 H39 120.0
C51 C52 C53 120.6(6)
C51 C52 H52 119.7
C53 C52 H52 119.7
C41 C40 C39 119.7(7)
C41 C40 H40 120.1
C39 C40 H40 120.1
C46 C45 C44 119.5(8)
C46 C45 H45 120.3
C44 C45 H45 120.3
C57 C58 H58A 109.5
C57 C58 H58B 109.5
H58A C58 H58B 109.5
C57 C58 H58C 109.5
H58A C58 H58C 109.5
H58B C58 H58C 109.5
C15 C16 C17 120.3(7)
C15 C16 H16 119.9
C17 C16 H16 119.9
C81 C82 H82A 109.5
C81 C82 H82B 109.5
H82A C82 H82B 109.5
C81 C82 H82C 109.5
H82A C82 H82C 109.5
H82B C82 H82C 109.5
C93 C94 C95 119.0(7)
C93 C94 H94 120.5
C95 C94 H94 120.5
C88 C89 C90 121.1(8)
C88 C89 H89 119.4
C90 C89 H89 119.4
C86 C87 C88 120.5(8)
C86 C87 H87 119.7
C88 C87 H87 119.7
C22 C23 C24 120.2(7)
C22 C23 H23 119.9
C24 C23 H23 119.9
C94 C93 C92 122.4(8)
C94 C93 H93 118.8
C92 C93 H93 118.8
C2 C1 H1A 109.5
C2 C1 H1B 109.5
H1A C1 H1B 109.5
C2 C1 H1C 109.5
H1A C1 H1C 109.5
H1B C1 H1C 109.5
C9 C10 H10A 109.5
C9 C10 H10B 109.5
H10A C10 H10B 109.5
C9 C10 H10C 109.5
H10A C10 H10C 109.5
H10B C10 H10C 109.5
C16 C17 C18 119.4(8)
C16 C17 H17 120.3
C18 C17 H17 120.3
C89 C88 C87 119.0(7)
C89 C88 H88 120.5
C87 C88 H88 120.5
C64 C65 C66 121.0(7)
C64 C65 H65 119.5
C66 C65 H65 119.5
C63 C64 C65 119.2(7)
C63 C64 H64 120.4
C65 C64 H64 120.4

loop_
_geom_bond_atom_site_label_1
_geom_bond_atom_site_label_2
_geom_bond_distance
O3 C60 1.368(6)
O3 C56 1.375(7)
O4 C84 1.363(6)
O4 C80 1.381(6)
O1 C8 1.361(6)
O1 C12 1.376(6)
O2 C32 1.365(7)
O2 C36 1.375(6)
C37 C38 1.369(9)
C37 C42 1.391(9)
C37 C36 1.445(7)
C60 C59 1.358(8)
C60 C67 1.445(8)
C56 C57 1.364(8)
C56 C53 1.448(8)
C79 C74 1.371(9)
C79 C78 1.390(9)
C79 H79 0.9300
C83 C84 1.346(8)
C83 C81 1.437(8)
C83 C85 1.464(8)
C85 C86 1.373(9)
C85 C90 1.384(9)
C50 C51 1.361(9)
C50 C55 1.362(9)
C50 C49 1.510(9)
C68 C69 1.357(10)
C68 C67 1.394(9)
C68 H68 0.9300
C84 C91 1.463(7)
C43 C44 1.366(9)
C43 C48 1.383(9)
C43 C35 1.462(8)
C8 C9 1.355(8)
C8 C5 1.454(8)
C78 C77 1.370(9)
C78 H78 0.9300
C67 C72 1.384(8)
C53 C54 1.374(8)
C53 C52 1.397(8)
C77 C76 1.403(8)
C77 C80 1.450(8)
C59 C57 1.435(8)
C59 C61 1.469(8)
C74 C75 1.372(10)
C74 C73 1.502(9)
C33 C32 1.344(8)
C33 C35 1.432(8)
C33 C34 1.489(9)
C30 C29 1.376(9)
C30 C31 1.380(9)
C30 H30 0.9300
C19 C20 1.383(9)
C19 C24 1.385(8)
C19 C12 1.438(8)
C92 C91 1.372(9)
C92 C93 1.373(10)
C92 H92 0.9300
C91 C96 1.392(9)
C32 C29 1.447(8)
C28 C27 1.380(8)
C28 C29 1.384(8)
C28 H28 0.9300
C80 C81 1.344(9)
C36 C35 1.354(8)
C12 C11 1.363(8)
C90 C89 1.367(11)
C90 H90 0.9300
C42 C41 1.388(9)
C42 H42 0.9300
C51 C52 1.361(9)
C51 H51 0.9300
C66 C65 1.379(10)
C66 C61 1.380(9)
C66 H66 0.9300
C96 C95 1.372(9)
C96 H96 0.9300
C27 C26 1.365(10)
C27 H27 0.9300
C11 C9 1.422(8)
C11 C13 1.469(7)
C31 C26 1.371(10)
C31 H31 0.9300
C38 C39 1.377(10)
C38 H38 0.9300
C41 C40 1.352(13)
C41 H41 0.9300
C26 C25 1.497(9)
C76 C75 1.364(9)
C76 H76 0.9300
C5 C4 1.376(8)
C5 C6 1.390(8)
C6 C7 1.370(9)
C6 H6 0.9300
C54 C55 1.389(9)
C54 H54 0.9300
C73 H73A 0.9600
C73 H73B 0.9600
C73 H73C 0.9600
C7 C2 1.365(9)
C7 H7 0.9300
C95 C94 1.353(13)
C95 H95 0.9300
C4 C3 1.375(9)
C4 H4 0.9300
C48 C47 1.379(10)
C48 H48 0.9300
C86 C87 1.369(11)
C86 H86 0.9300
C75 H75 0.9300
C61 C62 1.381(8)
C18 C13 1.371(9)
C18 C17 1.386(10)
C18 H18 0.9300
C9 C10 1.490(8)
C55 H55 0.9300
C21 C22 1.342(13)
C21 C20 1.378(10)
C21 H21 0.9300
C20 H20 0.9300
C72 C71 1.386(11)
C72 H72 0.9300
C13 C14 1.374(9)
C81 C82 1.488(9)
C2 C3 1.365(9)
C2 C1 1.512(9)
C46 C47 1.357(13)
C46 C45 1.362(13)
C46 H46 0.9300
C3 H3 0.9300
C44 C45 1.372(10)
C44 H44 0.9300
C24 C23 1.403(10)
C24 H24 0.9300
C57 C58 1.483(8)
C62 C63 1.360(10)
C62 H62 0.9300
C34 H34A 0.9600
C34 H34B 0.9600
C34 H34C 0.9600
C15 C16 1.358(13)
C15 C14 1.370(10)
C15 H15 0.9300
C25 H25A 0.9600
C25 H25B 0.9600
C25 H25C 0.9600
C14 H14 0.9300
C49 H49A 0.9600
C49 H49B 0.9600
C49 H49C 0.9600
C70 C71 1.343(13)
C70 C69 1.372(13)
C70 H70 0.9300
C69 H69 0.9300
C22 C23 1.341(13)
C22 H22 0.9300
C47 H47 0.9300
C63 C64 1.361(13)
C63 H63 0.9300
C71 H71 0.9300
C39 C40 1.356(13)
C39 H39 0.9300
C52 H52 0.9300
C40 H40 0.9300
C45 H45 0.9300
C58 H58A 0.9600
C58 H58B 0.9600
C58 H58C 0.9600
C16 C17 1.374(14)
C16 H16 0.9300
C82 H82A 0.9600
C82 H82B 0.9600
C82 H82C 0.9600
C94 C93 1.346(13)
C94 H94 0.9300
C89 C88 1.347(13)
C89 H89 0.9300
C87 C88 1.378(13)
C87 H87 0.9300
C23 H23 0.9300
C93 H93 0.9300
C1 H1A 0.9600
C1 H1B 0.9600
C1 H1C 0.9600
C10 H10A 0.9600
C10 H10B 0.9600
C10 H10C 0.9600
C17 H17 0.9300
C88 H88 0.9300
C65 C64 1.363(13)
C65 H65 0.9300
C64 H64 0.9300
